data_4306908
loop_
_publ_author_name
'Swarnalatha Kokatam'
'Kallol Ray'
'Joseph Pap'
'Eckhard Bill'
'William E. Geiger'
'Robert J. LeSuer'
'Philip H. Rieger'
'Thomas Weyherm\"uller'
'Frank Neese'
'Karl Wieghardt'

_publ_section_title
;
Molecular and Electronic Structure of Square-Planar Gold Complexes
Containing Two 1,2-Di(4-tert-butylphenyl)ethylene-1,2-dithiolato Ligands:
[Au(2L)2]1+/0/1-/2-. A Combined Experimental and Computational Study
;
_journal_name_full 'Inorganic Chemistry'
_journal_page_first 1100
_journal_page_last 1111
_journal_paper_doi 10.1021/ic061181u
_journal_volume 46
_journal_year 2007
_chemical_formula_moiety '[C44 H52 Au S4], CH2Cl2 '
_chemical_formula_sum 'C45 H54 Au Cl2 S4'
_chemical_formula_weight 990.99
_chemical_name_systematic
; 
 ? 
;
_space_group_IT_number 92
_symmetry_cell_setting tetragonal
_symmetry_space_group_name_Hall 'P 4abw 2nw'
_symmetry_space_group_name_H-M 'P 41 21 2'
_atom_sites_solution_hydrogens geom
_atom_sites_solution_primary direct
_atom_sites_solution_secondary difmap
_audit_creation_method SHELXL-97
_cell_angle_alpha 90.00
_cell_angle_beta 90.00
_cell_angle_gamma 90.00
_cell_formula_units_Z 8
_cell_length_a 11.7050(10)
_cell_length_b 11.7050(10)
_cell_length_c 64.778(5)
_cell_measurement_temperature 100(2)
_cell_volume 8875.0(13)
_computing_cell_refinement 'Nonius Collect Software'
_computing_data_collection 'Nonius Collect Software'
_computing_data_reduction 'Nonius Collect Software'
_computing_structure_refinement 'SHELXL-97 (Sheldrick, 1997)'
_computing_structure_solution 'SHELXS-97 (Sheldrick, 1990)'
_diffrn_ambient_temperature 100(2)
_diffrn_measured_fraction_theta_full 0.845
_diffrn_measured_fraction_theta_max 0.845
_diffrn_measurement_device_type 'Nonius Kappa-CCD'
_diffrn_measurement_method '1197 images at 0.4 deg stepwise rotation in omega and phi, 40 sec./frame'
_diffrn_radiation_monochromator graphite
_diffrn_radiation_source 'rotating anode, 50 kV, 80mA'
_diffrn_radiation_type MoK\a
_diffrn_radiation_wavelength 0.71073
_diffrn_reflns_av_R_equivalents 0.1475
_diffrn_reflns_av_sigmaI/netI 0.1944
_diffrn_reflns_limit_h_max 10
_diffrn_reflns_limit_h_min -12
_diffrn_reflns_limit_k_max 9
_diffrn_reflns_limit_k_min -11
_diffrn_reflns_limit_l_max 57
_diffrn_reflns_limit_l_min -69
_diffrn_reflns_number 17723
_diffrn_reflns_theta_full 22.50
_diffrn_reflns_theta_max 22.50
_diffrn_reflns_theta_min 2.92
_exptl_absorpt_coefficient_mu 3.654
_exptl_absorpt_correction_T_max 0.9646
_exptl_absorpt_correction_T_min 0.9049
_exptl_absorpt_correction_type gaussian
_exptl_crystal_colour brown
_exptl_crystal_density_diffrn 1.483
_exptl_crystal_density_method 'not measured'
_exptl_crystal_description 'transparent parallelepiped'
_exptl_crystal_F_000 4008
_exptl_crystal_size_max 0.03
_exptl_crystal_size_mid 0.03
_exptl_crystal_size_min 0.01
_refine_diff_density_max 0.858
_refine_diff_density_min -1.037
_refine_diff_density_rms 0.175
_refine_ls_abs_structure_details 'Flack H D (1983), Acta Cryst. A39, 876-881'
_refine_ls_abs_structure_Flack -0.018(17)
_refine_ls_extinction_method none
_refine_ls_goodness_of_fit_ref 1.029
_refine_ls_hydrogen_treatment mixed
_refine_ls_matrix_type full
_refine_ls_number_parameters 254
_refine_ls_number_reflns 4515
_refine_ls_number_restraints 7
_refine_ls_restrained_S_all 1.028
_refine_ls_R_factor_all 0.1641
_refine_ls_R_factor_gt 0.0746
_refine_ls_shift/su_max 0.000
_refine_ls_shift/su_mean 0.000
_refine_ls_structure_factor_coef Fsqd
_refine_ls_weighting_details 'calc w=1/[\s^2^(Fo^2^)+(0.0000P)^2^+83.6659P] where P=(Fo^2^+2Fc^2^)/3'
_refine_ls_weighting_scheme calc
_refine_ls_wR_factor_gt 0.0971
_refine_ls_wR_factor_ref 0.1196
_reflns_number_gt 2630
_reflns_number_total 4515
_reflns_threshold_expression >2sigma(I)
_cod_data_source_file ic061181usi20060628_085117_2.cif
_cod_data_source_block 2
_cod_depositor_comments
;
The following automatic conversions were performed:
'_symmetry_cell_setting' value 'Tetragonal' changed to 'tetragonal'
according to '/home/saulius/struct/CIF-dictionaries/cif_core.dic'
dictionary named 'cif_core.dic' version 2.4.1 from
2010-06-29.

'_exptl_absorpt_correction_type' value 'Gaussian' changed to
'gaussian' according to
'/home/saulius/struct/CIF-dictionaries/cif_core.dic' dictionary named
'cif_core.dic' version 2.4.1 from 2010-06-29.

Automatic conversion script
Id: cif_fix_enum 1527 2010-12-29 10:47:43Z saulius 
;
_cod_database_code 4306908

loop_
_symmetry_equiv_pos_as_xyz
'x, y, z'
'-x, -y, z+1/2'
'-y+1/2, x+1/2, z+1/4'
'y+1/2, -x+1/2, z+3/4'
'-x+1/2, y+1/2, -z+1/4'
'x+1/2, -y+1/2, -z+3/4'
'y, x, -z'
'-y, -x, -z+1/2'

loop_
_atom_site_label
_atom_site_type_symbol
_atom_site_fract_x
_atom_site_fract_y
_atom_site_fract_z
_atom_site_U_iso_or_equiv
_atom_site_adp_type
_atom_site_occupancy
_atom_site_symmetry_multiplicity
_atom_site_calc_flag
_atom_site_refinement_flags
_atom_site_disorder_assembly
_atom_site_disorder_group
Au1 Au -0.38940(6) 0.99845(9) 0.159718(12) 0.0240(3) Uani 1 1 d . . .
S1 S -0.2241(4) 0.9001(4) 0.16562(9) 0.0268(16) Uani 1 1 d . . .
S2 S -0.3292(4) 1.0308(4) 0.12663(8) 0.0227(16) Uani 1 1 d . . .
C1 C -0.1505(16) 0.9125(16) 0.1424(3) 0.018(6) Uiso 1 1 d . . .
C2 C -0.1945(15) 0.9674(15) 0.1252(3) 0.018(6) Uiso 1 1 d . . .
C3 C -0.1414(14) 0.9734(16) 0.1047(3) 0.009(5) Uiso 1 1 d . . .
C4 C -0.1491(14) 1.0769(16) 0.0930(3) 0.015(6) Uiso 1 1 d . . .
H4 H -0.1786 1.1442 0.0992 0.018 Uiso 1 1 calc R . .
C5 C -0.1144(17) 1.0784(18) 0.0731(3) 0.030(6) Uiso 1 1 d . . .
H5 H -0.1254 1.1457 0.0651 0.036 Uiso 1 1 calc R . .
C6 C -0.0631(14) 0.9840(18) 0.0639(3) 0.019(6) Uiso 1 1 d . . .
C7 C -0.0510(14) 0.8887(18) 0.0765(3) 0.020(6) Uiso 1 1 d . . .
H7 H -0.0152 0.8233 0.0708 0.024 Uiso 1 1 calc R . .
C8 C -0.0863(14) 0.8819(16) 0.0964(3) 0.011(5) Uiso 1 1 d . . .
H8 H -0.0729 0.8150 0.1044 0.014 Uiso 1 1 calc R . .
C9 C -0.0348(16) 0.8583(16) 0.1434(3) 0.016(6) Uiso 1 1 d . . .
C10 C -0.0256(16) 0.7475(15) 0.1503(3) 0.017(6) Uiso 1 1 d . . .
H10 H -0.0932 0.7067 0.1537 0.021 Uiso 1 1 calc R . .
C11 C 0.0824(17) 0.6923(17) 0.1525(3) 0.026(6) Uiso 1 1 d . . .
H11 H 0.0866 0.6148 0.1568 0.031 Uiso 1 1 calc R . .
C12 C 0.1818(16) 0.7539(16) 0.1482(3) 0.016(6) Uiso 1 1 d . . .
C13 C 0.1695(18) 0.8664(18) 0.1416(3) 0.032(7) Uiso 1 1 d . . .
H13 H 0.2363 0.9097 0.1388 0.038 Uiso 1 1 calc R . .
C14 C 0.0645(17) 0.9175(18) 0.1390(3) 0.034(7) Uiso 1 1 d . . .
H14 H 0.0602 0.9941 0.1342 0.041 Uiso 1 1 calc R . .
C15 C -0.0207(16) 0.9840(17) 0.0418(3) 0.033(6) Uiso 1 1 d . . .
C16 C 0.1112(18) 0.9700(19) 0.0406(4) 0.068(9) Uiso 1 1 d . . .
H16A H 0.1341 0.9013 0.0482 0.102 Uiso 1 1 calc R . .
H16B H 0.1482 1.0370 0.0468 0.102 Uiso 1 1 calc R . .
H16C H 0.1346 0.9628 0.0262 0.102 Uiso 1 1 calc R . .
C17 C -0.0675(18) 0.877(2) 0.0298(4) 0.072(9) Uiso 1 1 d . . .
H17A H -0.0430 0.8071 0.0368 0.107 Uiso 1 1 calc R . .
H17B H -0.0377 0.8775 0.0157 0.107 Uiso 1 1 calc R . .
H17C H -0.1512 0.8800 0.0295 0.107 Uiso 1 1 calc R . .
C18 C -0.0544(18) 1.0902(19) 0.0299(4) 0.067(9) Uiso 1 1 d . . .
H18A H -0.1375 1.0999 0.0305 0.100 Uiso 1 1 calc R . .
H18B H -0.0305 1.0822 0.0155 0.100 Uiso 1 1 calc R . .
H18C H -0.0171 1.1571 0.0360 0.100 Uiso 1 1 calc R . .
C19 C 0.3022(17) 0.6993(17) 0.1514(3) 0.025(6) Uiso 1 1 d . . .
C20 C 0.3511(17) 0.7571(17) 0.1707(3) 0.044(7) Uiso 1 1 d . . .
H20A H 0.3036 0.7379 0.1827 0.066 Uiso 1 1 calc R . .
H20B H 0.3515 0.8402 0.1688 0.066 Uiso 1 1 calc R . .
H20C H 0.4293 0.7303 0.1731 0.066 Uiso 1 1 calc R . .
C21 C 0.3758(17) 0.7258(17) 0.1335(3) 0.048(7) Uiso 1 1 d . . .
H21A H 0.3434 0.6909 0.1210 0.071 Uiso 1 1 calc R . .
H21B H 0.4526 0.6952 0.1359 0.071 Uiso 1 1 calc R . .
H21C H 0.3802 0.8087 0.1316 0.071 Uiso 1 1 calc R . .
C22 C 0.2937(16) 0.5706(14) 0.1552(3) 0.026(6) Uiso 1 1 d . . .
H22A H 0.2436 0.5563 0.1670 0.039 Uiso 1 1 calc R . .
H22B H 0.3700 0.5399 0.1580 0.039 Uiso 1 1 calc R . .
H22C H 0.2623 0.5333 0.1429 0.039 Uiso 1 1 calc R . .
S31 S -0.5581(4) 1.0946(4) 0.15400(9) 0.0247(17) Uani 1 1 d . . .
S32 S -0.4427(4) 0.9693(4) 0.19332(8) 0.0269(16) Uani 1 1 d . . .
C31 C -0.6254(16) 1.0854(15) 0.1781(3) 0.018(6) Uiso 1 1 d . . .
C32 C -0.5775(15) 1.0353(15) 0.1944(3) 0.018(6) Uiso 1 1 d . . .
C33 C -0.6270(15) 1.0281(16) 0.2151(3) 0.020(5) Uiso 1 1 d . . .
C34 C -0.6724(14) 1.1228(17) 0.2250(3) 0.023(6) Uiso 1 1 d . . .
H34 H -0.6728 1.1932 0.2177 0.028 Uiso 1 1 calc R . .
C35 C -0.7165(16) 1.1218(19) 0.2446(3) 0.032(6) Uiso 1 1 d . . .
H35 H -0.7484 1.1892 0.2504 0.039 Uiso 1 1 calc R . .
C36 C -0.7142(16) 1.0214(19) 0.2558(3) 0.032(6) Uiso 1 1 d . . .
C37 C -0.6732(15) 0.9211(18) 0.2463(3) 0.030(6) Uiso 1 1 d . . .
H37 H -0.6752 0.8502 0.2535 0.036 Uiso 1 1 calc R . .
C38 C -0.6302(15) 0.9276(16) 0.2266(3) 0.025(6) Uiso 1 1 d . . .
H38 H -0.6013 0.8598 0.2204 0.031 Uiso 1 1 calc R . .
C39 C -0.7401(17) 1.1369(16) 0.1777(3) 0.017(5) Uiso 1 1 d . . .
C40 C -0.8318(16) 1.0712(17) 0.1840(3) 0.026(7) Uiso 1 1 d . . .
H40 H -0.8195 0.9958 0.1890 0.032 Uiso 1 1 calc R . .
C41 C -0.9440(17) 1.1160(18) 0.1831(3) 0.037(7) Uiso 1 1 d . . .
H41 H -1.0069 1.0681 0.1864 0.044 Uiso 1 1 calc R . .
C42 C -0.9642(16) 1.2300(17) 0.1774(3) 0.020(6) Uiso 1 1 d . . .
C43 C -0.8724(16) 1.2933(16) 0.1711(3) 0.023(6) Uiso 1 1 d . . .
H43 H -0.8847 1.3691 0.1664 0.027 Uiso 1 1 calc R . .
C44 C -0.7607(17) 1.2500(16) 0.1714(3) 0.024(6) Uiso 1 1 d . . .
H44 H -0.6988 1.2973 0.1673 0.028 Uiso 1 1 calc R . .
C45 C -0.7606(17) 1.0178(19) 0.2784(3) 0.037(7) Uiso 1 1 d . . .
C46 C -0.741(2) 0.906(2) 0.2893(4) 0.088(10) Uiso 1 1 d . . .
H46A H -0.6585 0.8896 0.2898 0.133 Uiso 1 1 calc R . .
H46B H -0.7796 0.8442 0.2817 0.133 Uiso 1 1 calc R . .
H46C H -0.7709 0.9099 0.3033 0.133 Uiso 1 1 calc R . .
C47 C -0.6943(16) 1.1114(17) 0.2908(3) 0.045(7) Uiso 1 1 d . . .
H47A H -0.6130 1.0915 0.2913 0.068 Uiso 1 1 calc R . .
H47B H -0.7248 1.1158 0.3049 0.068 Uiso 1 1 calc R . .
H47C H -0.7035 1.1855 0.2840 0.068 Uiso 1 1 calc R . .
C48 C -0.8857(19) 1.0471(18) 0.2780(4) 0.072(9) Uiso 1 1 d . . .
H48A H -0.8964 1.1216 0.2714 0.108 Uiso 1 1 calc R . .
H48B H -0.9149 1.0502 0.2922 0.108 Uiso 1 1 calc R . .
H48C H -0.9274 0.9886 0.2703 0.108 Uiso 1 1 calc R . .
C49 C -1.0908(17) 1.2726(16) 0.1757(3) 0.022(6) Uiso 1 1 d . . .
C50 C -1.1303(16) 1.2423(16) 0.1541(3) 0.034(6) Uiso 1 1 d . . .
H50A H -1.0802 1.2791 0.1439 0.051 Uiso 1 1 calc R . .
H50B H -1.2089 1.2689 0.1521 0.051 Uiso 1 1 calc R . .
H50C H -1.1273 1.1592 0.1522 0.051 Uiso 1 1 calc R . .
C51 C -1.0913(16) 1.4039(14) 0.1786(3) 0.037(6) Uiso 1 1 d . . .
H51A H -1.0427 1.4393 0.1680 0.056 Uiso 1 1 calc R . .
H51B H -1.0619 1.4228 0.1923 0.056 Uiso 1 1 calc R . .
H51C H -1.1695 1.4326 0.1772 0.056 Uiso 1 1 calc R . .
C52 C -1.1664(16) 1.2197(17) 0.1915(3) 0.039(6) Uiso 1 1 d . . .
H52A H -1.1400 1.2415 0.2053 0.058 Uiso 1 1 calc R . .
H52B H -1.1640 1.1364 0.1901 0.058 Uiso 1 1 calc R . .
H52C H -1.2450 1.2465 0.1895 0.058 Uiso 1 1 calc R . .
C60 C -0.102(4) 0.516(3) 0.0002(7) 0.112(17) Uiso 0.588(9) 1 d PD A 1
H60A H -0.0295 0.5568 -0.0027 0.134 Uiso 0.588(9) 1 calc PR A 1
H60B H -0.0917 0.4710 0.0130 0.134 Uiso 0.588(9) 1 calc PR A 1
Cl61 Cl -0.2133(12) 0.6159(14) 0.0035(2) 0.116(5) Uani 0.588(9) 1 d PD A 1
Cl62 Cl -0.135(7) 0.4242(19) -0.0205(6) 0.093(10) Uani 0.588(9) 1 d PD A 1
C65 C -0.180(5) 0.492(3) -0.0009(11) 0.112(17) Uiso 0.412(9) 1 d PD A 2
H65A H -0.2615 0.5072 -0.0043 0.134 Uiso 0.412(9) 1 calc PR A 2
H65B H -0.1766 0.4662 0.0137 0.134 Uiso 0.412(9) 1 calc PR A 2
Cl66 Cl -0.0999(18) 0.619(2) -0.0039(4) 0.116(5) Uani 0.412(9) 1 d PD A 2
Cl67 Cl -0.125(10) 0.386(3) -0.0173(10) 0.093(10) Uani 0.412(9) 1 d PD A 2

loop_
_atom_site_aniso_label
_atom_site_aniso_U_11
_atom_site_aniso_U_22
_atom_site_aniso_U_33
_atom_site_aniso_U_23
_atom_site_aniso_U_13
_atom_site_aniso_U_12
Au1 0.0123(5) 0.0209(6) 0.0388(4) 0.0012(6) 0.0010(6) 0.0020(5)
S1 0.011(3) 0.028(4) 0.042(4) 0.005(3) -0.006(3) 0.004(3)
S2 0.011(3) 0.022(4) 0.035(4) -0.001(3) 0.004(3) 0.005(3)
S31 0.017(3) 0.018(4) 0.038(4) -0.002(3) -0.001(3) 0.000(3)
S32 0.017(4) 0.025(4) 0.039(4) 0.002(3) 0.002(3) 0.007(3)
Cl61 0.073(9) 0.144(11) 0.131(11) -0.020(11) -0.014(10) 0.028(10)
Cl62 0.111(15) 0.074(17) 0.095(14) 0.018(18) -0.006(13) -0.04(2)
Cl66 0.073(9) 0.144(11) 0.131(11) -0.020(11) -0.014(10) 0.028(10)
Cl67 0.111(15) 0.074(17) 0.095(14) 0.018(18) -0.006(13) -0.04(2)

loop_
_atom_type_symbol
_atom_type_description
_atom_type_scat_dispersion_real
_atom_type_scat_dispersion_imag
_atom_type_scat_source
C C 0.0033 0.0016 'International Tables Vol C Tables 4.2.6.8 and 6.1.1.4'
H H 0.0000 0.0000 'International Tables Vol C Tables 4.2.6.8 and 6.1.1.4'
S S 0.1246 0.1234 'International Tables Vol C Tables 4.2.6.8 and 6.1.1.4'
Au Au -2.0133 8.8022 'International Tables Vol C Tables 4.2.6.8 and 6.1.1.4'
Cl Cl 0.1484 0.1585 'International Tables Vol C Tables 4.2.6.8 and 6.1.1.4'

loop_
_geom_angle_atom_site_label_1
_geom_angle_atom_site_label_2
_geom_angle_atom_site_label_3
_geom_angle
_geom_angle_site_symmetry_1
_geom_angle_site_symmetry_3
_geom_angle_publ_flag
S1 Au1 S2 88.82(19) . . ?
S1 Au1 S32 89.79(19) . . ?
S2 Au1 S32 177.61(18) . . ?
S1 Au1 S31 178.9(2) . . ?
S2 Au1 S31 91.86(19) . . ?
S32 Au1 S31 89.55(19) . . ?
C1 S1 Au1 103.4(7) . . ?
C2 S2 Au1 104.9(7) . . ?
C2 C1 C9 124.6(18) . . ?
C2 C1 S1 123.4(15) . . ?
C9 C1 S1 112.0(14) . . ?
C1 C2 C3 126.3(17) . . ?
C1 C2 S2 119.4(15) . . ?
C3 C2 S2 114.2(14) . . ?
C8 C3 C4 119.2(17) . . ?
C8 C3 C2 121.3(17) . . ?
C4 C3 C2 119.5(16) . . ?
C5 C4 C3 119.8(19) . . ?
C4 C5 C6 122(2) . . ?
C7 C6 C5 115.7(19) . . ?
C7 C6 C15 121.5(18) . . ?
C5 C6 C15 122.9(19) . . ?
C8 C7 C6 125(2) . . ?
C7 C8 C3 118.2(19) . . ?
C10 C9 C14 118.3(18) . . ?
C10 C9 C1 118.9(18) . . ?
C14 C9 C1 122.7(17) . . ?
C9 C10 C11 121.9(18) . . ?
C12 C11 C10 119.0(18) . . ?
C13 C12 C11 117.6(18) . . ?
C13 C12 C19 121.3(17) . . ?
C11 C12 C19 121.1(17) . . ?
C14 C13 C12 123(2) . . ?
C13 C14 C9 121(2) . . ?
C18 C15 C6 113.4(17) . . ?
C18 C15 C16 108.7(18) . . ?
C6 C15 C16 111.8(17) . . ?
C18 C15 C17 108.1(17) . . ?
C6 C15 C17 110.6(17) . . ?
C16 C15 C17 103.8(17) . . ?
C21 C19 C22 111.7(18) . . ?
C21 C19 C20 109.4(16) . . ?
C22 C19 C20 109.1(17) . . ?
C21 C19 C12 109.8(17) . . ?
C22 C19 C12 111.4(16) . . ?
C20 C19 C12 105.2(17) . . ?
C31 S31 Au1 102.3(7) . . ?
C32 S32 Au1 102.5(6) . . ?
C32 C31 C39 125.3(18) . . ?
C32 C31 S31 122.9(15) . . ?
C39 C31 S31 111.8(14) . . ?
C31 C32 C33 125.8(18) . . ?
C31 C32 S32 122.7(15) . . ?
C33 C32 S32 111.4(13) . . ?
C34 C33 C38 114.8(17) . . ?
C34 C33 C32 122.0(18) . . ?
C38 C33 C32 123.2(17) . . ?
C35 C34 C33 124(2) . . ?
C34 C35 C36 119(2) . . ?
C35 C36 C37 119(2) . . ?
C35 C36 C45 121(2) . . ?
C37 C36 C45 120(2) . . ?
C38 C37 C36 119(2) . . ?
C37 C38 C33 123.4(19) . . ?
C40 C39 C44 118.4(18) . . ?
C40 C39 C31 118.4(16) . . ?
C44 C39 C31 123.2(19) . . ?
C39 C40 C41 120.1(19) . . ?
C42 C41 C40 121.3(19) . . ?
C43 C42 C41 117.4(18) . . ?
C43 C42 C49 123.3(18) . . ?
C41 C42 C49 118.7(17) . . ?
C42 C43 C44 122.2(19) . . ?
C43 C44 C39 120.3(19) . . ?
C48 C45 C46 111(2) . . ?
C48 C45 C36 108.6(18) . . ?
C46 C45 C36 114.0(19) . . ?
C48 C45 C47 109.3(18) . . ?
C46 C45 C47 107.0(17) . . ?
C36 C45 C47 106.9(17) . . ?
C52 C49 C50 111.0(16) . . ?
C52 C49 C51 109.1(17) . . ?
C50 C49 C51 110.1(17) . . ?
C52 C49 C42 112.3(16) . . ?
C50 C49 C42 106.3(16) . . ?
C51 C49 C42 108.1(16) . . ?
Cl62 C60 Cl61 110(3) . . ?
Cl66 C65 Cl67 109(3) . . ?

loop_
_geom_bond_atom_site_label_1
_geom_bond_atom_site_label_2
_geom_bond_distance
_geom_bond_site_symmetry_2
_geom_bond_publ_flag
Au1 S1 2.284(5) . ?
Au1 S2 2.288(5) . ?
Au1 S32 2.290(5) . ?
Au1 S31 2.303(5) . ?
S1 C1 1.74(2) . ?
S2 C2 1.745(18) . ?
C1 C2 1.38(2) . ?
C1 C9 1.50(2) . ?
C2 C3 1.47(2) . ?
C3 C8 1.36(2) . ?
C3 C4 1.43(2) . ?
C4 C5 1.35(2) . ?
C5 C6 1.39(2) . ?
C6 C7 1.39(2) . ?
C6 C15 1.52(2) . ?
C7 C8 1.35(2) . ?
C9 C10 1.38(2) . ?
C9 C14 1.38(2) . ?
C10 C11 1.43(2) . ?
C11 C12 1.40(2) . ?
C12 C13 1.39(2) . ?
C12 C19 1.56(2) . ?
C13 C14 1.38(2) . ?
C15 C18 1.51(3) . ?
C15 C16 1.55(3) . ?
C15 C17 1.57(3) . ?
C19 C21 1.48(2) . ?
C19 C22 1.53(2) . ?
C19 C20 1.54(2) . ?
S31 C31 1.751(19) . ?
S32 C32 1.76(2) . ?
C31 C32 1.33(2) . ?
C31 C39 1.47(2) . ?
C32 C33 1.47(2) . ?
C33 C34 1.39(2) . ?
C33 C38 1.39(2) . ?
C34 C35 1.37(2) . ?
C35 C36 1.38(2) . ?
C36 C37 1.41(3) . ?
C36 C45 1.56(3) . ?
C37 C38 1.38(2) . ?
C39 C40 1.38(2) . ?
C39 C44 1.41(2) . ?
C40 C41 1.42(2) . ?
C41 C42 1.40(2) . ?
C42 C43 1.37(2) . ?
C42 C49 1.57(3) . ?
C43 C44 1.40(2) . ?
C45 C48 1.50(3) . ?
C45 C46 1.51(3) . ?
C45 C47 1.57(3) . ?
C49 C52 1.49(2) . ?
C49 C50 1.52(2) . ?
C49 C51 1.55(2) . ?
C60 Cl62 1.76(3) . ?
C60 Cl61 1.76(3) . ?
C65 Cl66 1.76(3) . ?
C65 Cl67 1.76(3) . ?
